data_4033380
loop_
_publ_author_name
'Zhao, Jidong'
'Yang, Shuang'
'Xie, Xin'
'Li, Xiangdong'
'Liu, Yuanhong'

_publ_section_title
;
 Ligand-Effect in Gold(I)-Catalyzed Rautenstrauch Rearrangement: Regio-
 and Stereoselective Synthesis of Bicyclo[3.2.1]octa-3,6-dienes through
 Cyclodimerization of 1-Ethynyl-2-propenyl Esters.
;
_journal_issue 3
_journal_name_full 'The Journal of organic chemistry'
_journal_page_first 1287
_journal_page_last 1297
_journal_paper_doi 10.1021/acs.joc.7b02816
_journal_volume 83
_journal_year 2018
_chemical_absolute_configuration ad
_chemical_formula_sum 'C34 H28 O4 S2'
_chemical_formula_weight 564.68
_space_group_crystal_system monoclinic
_space_group_IT_number 4
_space_group_name_Hall 'P 2yb'
_space_group_name_H-M_alt 'P 1 21 1'
_symmetry_space_group_name_Hall 'P 2yb'
_symmetry_space_group_name_H-M 'P 1 21 1'
_atom_sites_solution_hydrogens mixed
_audit_creation_method SHELXL-2013
_cell_angle_alpha 90
_cell_angle_beta 106.361(3)
_cell_angle_gamma 90
_cell_formula_units_Z 2
_cell_length_a 12.9992(18)
_cell_length_b 7.6753(11)
_cell_length_c 14.812(2)
_cell_measurement_reflns_used 1661
_cell_measurement_temperature 293(2)
_cell_measurement_theta_max 40.241
_cell_measurement_theta_min 5.733
_cell_volume 1418.0(3)
_computing_cell_refinement 'Bruker SMART'
_computing_data_collection 'Bruker SMART'
_computing_data_reduction 'Bruker SHELXTL'
_computing_molecular_graphics 'Bruker SHELXTL'
_computing_publication_material 'Bruker SHELXTL'
_computing_structure_refinement 'SHELXL-2013 (Sheldrick, 2013)'
_computing_structure_solution 'Bruker SHELXTL'
_diffrn_ambient_temperature 293(2)
_diffrn_measured_fraction_theta_full 0.999
_diffrn_measured_fraction_theta_max 0.999
_diffrn_measurement_device_type 'CCD area detector'
_diffrn_measurement_method 'phi and omega scans'
_diffrn_radiation_type MoK\a
_diffrn_radiation_wavelength 0.71073
_diffrn_reflns_av_R_equivalents 0.0346
_diffrn_reflns_av_unetI/netI 0.0544
_diffrn_reflns_Laue_measured_fraction_full 0.999
_diffrn_reflns_Laue_measured_fraction_max 0.999
_diffrn_reflns_limit_h_max 15
_diffrn_reflns_limit_h_min -15
_diffrn_reflns_limit_k_max 9
_diffrn_reflns_limit_k_min -8
_diffrn_reflns_limit_l_max 17
_diffrn_reflns_limit_l_min -17
_diffrn_reflns_number 8235
_diffrn_reflns_point_group_measured_fraction_full 0.876
_diffrn_reflns_point_group_measured_fraction_max 0.873
_diffrn_reflns_theta_full 25.242
_diffrn_reflns_theta_max 25.499
_diffrn_reflns_theta_min 1.844
_exptl_absorpt_coefficient_mu 0.226
_exptl_absorpt_correction_T_max 0.7456
_exptl_absorpt_correction_T_min 0.6420
_exptl_absorpt_correction_type multi-scan
_exptl_absorpt_process_details sadabs
_exptl_crystal_colour colorless
_exptl_crystal_density_diffrn 1.323
_exptl_crystal_description prismatic
_exptl_crystal_F_000 592
_exptl_crystal_size_max 0.200
_exptl_crystal_size_mid 0.160
_exptl_crystal_size_min 0.110
_refine_diff_density_max 0.191
_refine_diff_density_min -0.157
_refine_diff_density_rms 0.035
_refine_ls_abs_structure_details
; 
 Flack x determined using 1041 quotients [(I+)-(I-)]/[(I+)+(I-)] 
 (Parsons and Flack (2004), Acta Cryst. A60, s61). 
;
_refine_ls_abs_structure_Flack 0.06(8)
_refine_ls_extinction_method none
_refine_ls_goodness_of_fit_ref 1.052
_refine_ls_hydrogen_treatment mixed
_refine_ls_matrix_type full
_refine_ls_number_parameters 415
_refine_ls_number_reflns 4614
_refine_ls_number_restraints 64
_refine_ls_restrained_S_all 1.059
_refine_ls_R_factor_all 0.0754
_refine_ls_R_factor_gt 0.0550
_refine_ls_shift/su_max 0.003
_refine_ls_shift/su_mean 0.000
_refine_ls_structure_factor_coef Fsqd
_refine_ls_weighting_details 'w=1/[\s^2^(Fo^2^)+(0.0572P)^2^] where P=(Fo^2^+2Fc^2^)/3'
_refine_ls_weighting_scheme calc
_refine_ls_wR_factor_gt 0.1143
_refine_ls_wR_factor_ref 0.1242
_reflns_Friedel_coverage 0.618
_reflns_Friedel_fraction_full 0.731
_reflns_Friedel_fraction_max 0.725
_reflns_number_gt 3511
_reflns_number_total 4614
_reflns_threshold_expression 'I > 2\s(I)'
_cod_data_source_file jo7b02816_si_003.cif
_cod_data_source_block cd16761
_cod_depositor_comments 'Adding full bibliography for 4033380--4033384.cif.'
_cod_database_code 4033380
_shelx_space_group_comment
; 
The symmetry employed for this shelxl refinement is uniquely defined 
by the following loop, which should always be used as a source of 
symmetry information in preference to the above space-group names. 
They are only intended as comments. 
;
_shelx_estimated_absorpt_t_min 0.956
_shelx_estimated_absorpt_t_max 0.976
_shelxl_version_number 2013-4

loop_
_space_group_symop_operation_xyz
'x, y, z'
'-x, y+1/2, -z'

loop_
_atom_site_label
_atom_site_type_symbol
_atom_site_fract_x
_atom_site_fract_y
_atom_site_fract_z
_atom_site_U_iso_or_equiv
_atom_site_adp_type
_atom_site_occupancy
_atom_site_site_symmetry_order
_atom_site_calc_flag
_atom_site_refinement_flags_posn
_atom_site_refinement_flags_adp
_atom_site_refinement_flags_occupancy
_atom_site_disorder_assembly
_atom_site_disorder_group
S1 S 0.0377(2) -0.0822(3) 0.6529(2) 0.0774(8) Uani 0.7 1 d . U P A 1
S2 S 0.79250(18) 0.6056(5) 0.8574(2) 0.0907(9) Uani 0.7 1 d . U P B 1
C29 C -0.1075(14) 0.110(3) 0.5618(13) 0.074(3) Uani 0.7 1 d . U P A 1
H29 H -0.1511 0.2054 0.5399 0.089 Uiso 0.7 1 calc R U P A 1
C32 C 0.6619(16) 0.462(4) 0.7184(10) 0.056(3) Uani 0.7 1 d D U P B 1
H32 H 0.6034 0.4001 0.6816 0.067 Uiso 0.7 1 calc R U P B 1
S1' S -0.1266(7) 0.1301(17) 0.5407(7) 0.0661(18) Uani 0.3 1 d . U P A 2
S2' S 0.6501(10) 0.466(2) 0.6929(6) 0.0579(18) Uani 0.3 1 d . U P B 2
C29' C 0.008(2) -0.029(3) 0.645(2) 0.079(3) Uani 0.3 1 d D U P A 2
H29' H 0.0648 -0.0594 0.6966 0.095 Uiso 0.3 1 calc R U P A 2
C32' C 0.7614(18) 0.628(5) 0.832(2) 0.097(3) Uani 0.3 1 d D U P B 2
H32' H 0.7767 0.7100 0.8807 0.116 Uiso 0.3 1 calc R U P B 2
O1 O 0.0007(3) 0.4190(5) 0.6503(2) 0.0725(10) Uani 1 1 d . . . . .
O2 O 0.1216(2) 0.2404(4) 0.74567(19) 0.0520(8) Uani 1 1 d . . . . .
O3 O 0.6095(2) 0.5677(5) 0.9382(2) 0.0738(11) Uani 1 1 d . . . . .
O4 O 0.5088(2) 0.4223(5) 0.8136(2) 0.0599(9) Uani 1 1 d . . . . .
C1 C 0.1798(4) 0.3745(6) 0.8005(3) 0.0456(11) Uani 1 1 d . . . . .
C2 C 0.1804(3) 0.5436(6) 0.7880(3) 0.0469(11) Uani 1 1 d . . . . .
H2 H 0.1351 0.6039 0.7379 0.056 Uiso 1 1 calc R U . . .
C3 C 0.2658(3) 0.6250(6) 0.8673(3) 0.0440(10) Uani 1 1 d . . . . .
C4 C 0.2738(3) 0.4858(6) 0.9462(3) 0.0458(11) Uani 1 1 d . . . . .
H4 H 0.3461 0.4914 0.9898 0.055 Uiso 1 1 calc R U . . .
C5 C 0.2654(4) 0.3193(6) 0.8874(3) 0.0479(11) Uani 1 1 d . . . . .
H5 H 0.2458 0.2163 0.9180 0.057 Uiso 1 1 calc R U . . .
C6 C 0.3688(4) 0.2988(6) 0.8627(3) 0.0504(12) Uani 1 1 d . . . . .
H6 H 0.3980 0.1891 0.8599 0.060 Uiso 1 1 calc R U . . .
C7 C 0.4170(3) 0.4388(7) 0.8452(3) 0.0500(11) Uani 1 1 d . . . . .
C8 C 0.3781(3) 0.6226(6) 0.8476(3) 0.0462(11) Uani 1 1 d . . . . .
H8 H 0.4282 0.6786 0.9019 0.055 Uiso 1 1 calc R U . . .
C9 C 0.2388(4) 0.8062(6) 0.8909(3) 0.0545(12) Uani 1 1 d . . . . .
H9A H 0.2392 0.8832 0.8399 0.082 Uiso 1 1 calc R U . . .
H9B H 0.2910 0.8447 0.9471 0.082 Uiso 1 1 calc R U . . .
H9C H 0.1690 0.8067 0.9009 0.082 Uiso 1 1 calc R U . . .
C10 C 0.3866(3) 0.7216(6) 0.7617(3) 0.0486(11) Uani 1 1 d . . . . .
C11 C 0.4501(4) 0.8577(7) 0.7712(3) 0.0533(12) Uani 1 1 d . . . . .
H11 H 0.4841 0.8944 0.8322 0.064 Uiso 1 1 calc R U . . .
C12 C 0.4723(4) 0.9583(7) 0.6930(3) 0.0570(12) Uani 1 1 d . . . . .
C13 C 0.5721(4) 0.9586(8) 0.6812(4) 0.0716(14) Uani 1 1 d . . . . .
H13 H 0.6276 0.8995 0.7236 0.086 Uiso 1 1 calc R U . . .
C14 C 0.5911(6) 1.0469(9) 0.6062(5) 0.0908(19) Uani 1 1 d . . . . .
H14 H 0.6597 1.0459 0.5984 0.109 Uiso 1 1 calc R U . . .
C15 C 0.5115(7) 1.1353(9) 0.5435(4) 0.0910(19) Uani 1 1 d . . . . .
H15 H 0.5249 1.1918 0.4925 0.109 Uiso 1 1 calc R U . . .
C16 C 0.4136(6) 1.1396(10) 0.5563(4) 0.098(2) Uani 1 1 d . . . . .
H16 H 0.3592 1.2035 0.5155 0.118 Uiso 1 1 calc R U . . .
C17 C 0.3932(5) 1.0500(9) 0.6296(4) 0.0824(18) Uani 1 1 d . . . . .
H17 H 0.3243 1.0513 0.6366 0.099 Uiso 1 1 calc R U . . .
C18 C 0.3296(4) 0.6469(8) 0.6672(3) 0.0721(16) Uani 1 1 d . . . . .
H18A H 0.2576 0.6910 0.6473 0.108 Uiso 1 1 calc R U . . .
H18B H 0.3279 0.5222 0.6715 0.108 Uiso 1 1 calc R U . . .
H18C H 0.3669 0.6797 0.6223 0.108 Uiso 1 1 calc R U . . .
C19 C 0.1943(3) 0.5030(6) 1.0022(3) 0.0507(11) Uani 1 1 d . . . . .
C20 C 0.0932(4) 0.4309(8) 0.9755(3) 0.0619(13) Uani 1 1 d . . . . .
H20 H 0.0707 0.3724 0.9183 0.074 Uiso 1 1 calc R U . . .
C21 C 0.0255(4) 0.4429(8) 1.0300(4) 0.0703(15) Uani 1 1 d . . . . .
H21 H -0.0423 0.3929 1.0101 0.084 Uiso 1 1 calc R U . . .
C22 C 0.0567(5) 0.5281(8) 1.1139(4) 0.0752(16) Uani 1 1 d . . . . .
H22 H 0.0107 0.5350 1.1519 0.090 Uiso 1 1 calc R U . . .
C23 C 0.1557(5) 0.6033(8) 1.1420(4) 0.0749(16) Uani 1 1 d . . . . .
H23 H 0.1770 0.6643 1.1984 0.090 Uiso 1 1 calc R U . . .
C24 C 0.2235(4) 0.5881(7) 1.0864(3) 0.0628(13) Uani 1 1 d . . . . .
H24 H 0.2915 0.6374 1.1066 0.075 Uiso 1 1 calc R U . . .
C25 C 0.0342(4) 0.2764(7) 0.6740(3) 0.0489(11) Uani 1 1 d . . . . .
C26 C -0.0148(3) 0.1177(7) 0.6274(3) 0.0482(11) Uani 1 1 d . . . . .
C27 C -0.0590(6) -0.1738(9) 0.5776(5) 0.0827(18) Uani 1 1 d D . . . .
C28 C -0.1339(5) -0.0704(9) 0.5273(4) 0.0808(18) Uani 1 1 d D . . . .
C30 C 0.5976(4) 0.5090(7) 0.8613(3) 0.0566(13) Uani 1 1 d . . . . .
C31 C 0.6743(4) 0.5228(7) 0.8073(3) 0.0548(12) Uani 1 1 d D . . . .
C33 C 0.7625(6) 0.5138(11) 0.6907(6) 0.103(2) Uani 1 1 d D . . . .
C34 C 0.8316(5) 0.5855(10) 0.7642(6) 0.098(2) Uani 1 1 d D . . . .
H28 H -0.186(3) -0.116(6) 0.478(2) 0.067(15) Uiso 1 1 d D . . . .
H27 H -0.055(5) -0.292(4) 0.571(4) 0.088(19) Uiso 1 1 d D . . . .
H33 H 0.778(4) 0.485(9) 0.635(3) 0.10(2) Uiso 1 1 d D . . . .
H34 H 0.905(3) 0.613(10) 0.776(4) 0.11(2) Uiso 1 1 d D . . . .

loop_
_atom_site_aniso_label
_atom_site_aniso_U_11
_atom_site_aniso_U_22
_atom_site_aniso_U_33
_atom_site_aniso_U_23
_atom_site_aniso_U_13
_atom_site_aniso_U_12
S1 0.0826(16) 0.0478(14) 0.0791(14) -0.0063(12) -0.0141(12) 0.0137(12)
S2 0.0572(14) 0.0893(19) 0.121(2) -0.0150(18) 0.0172(13) -0.0028(15)
C29 0.064(5) 0.061(4) 0.074(5) -0.002(4) -0.017(4) 0.005(4)
C32 0.053(4) 0.075(4) 0.043(6) -0.014(6) 0.018(5) 0.003(4)
S1' 0.048(3) 0.064(4) 0.067(4) -0.002(3) -0.016(3) -0.005(3)
S2' 0.059(3) 0.073(3) 0.043(4) -0.014(4) 0.016(3) -0.002(3)
C29' 0.075(5) 0.058(5) 0.080(4) -0.003(4) -0.017(4) 0.010(4)
C32' 0.071(5) 0.094(5) 0.120(5) -0.011(5) 0.017(5) 0.001(5)
O1 0.065(2) 0.049(2) 0.087(2) 0.001(2) -0.0064(17) 0.005(2)
O2 0.0580(18) 0.0382(18) 0.0513(18) 0.0015(15) 0.0016(14) -0.0006(16)
O3 0.061(2) 0.098(3) 0.054(2) -0.008(2) 0.0039(15) 0.012(2)
O4 0.0557(18) 0.056(2) 0.069(2) -0.0130(18) 0.0190(16) 0.0019(19)
C1 0.051(3) 0.037(3) 0.046(3) -0.004(2) 0.010(2) -0.003(2)
C2 0.047(2) 0.047(3) 0.044(2) 0.004(2) 0.0086(19) 0.006(2)
C3 0.046(2) 0.037(3) 0.050(2) -0.001(2) 0.0151(18) 0.004(2)
C4 0.045(2) 0.040(3) 0.046(2) -0.001(2) 0.0022(18) -0.005(2)
C5 0.054(3) 0.039(3) 0.048(3) 0.005(2) 0.012(2) 0.000(2)
C6 0.059(3) 0.039(3) 0.049(3) 0.002(2) 0.008(2) 0.013(2)
C7 0.050(2) 0.049(3) 0.050(3) -0.006(2) 0.0118(19) 0.006(3)
C8 0.046(2) 0.046(3) 0.043(2) -0.003(2) 0.0073(18) 0.000(2)
C9 0.056(3) 0.051(3) 0.059(3) -0.001(2) 0.020(2) 0.005(2)
C10 0.048(2) 0.046(3) 0.052(3) -0.002(2) 0.014(2) 0.000(2)
C11 0.058(3) 0.054(3) 0.048(3) -0.002(2) 0.014(2) 0.001(3)
C12 0.072(3) 0.046(3) 0.055(3) -0.006(3) 0.022(2) -0.006(3)
C13 0.079(3) 0.058(3) 0.082(4) -0.002(3) 0.030(3) -0.007(3)
C14 0.109(5) 0.072(4) 0.114(5) -0.006(4) 0.070(4) -0.009(4)
C15 0.139(6) 0.074(5) 0.074(4) 0.005(4) 0.053(4) -0.003(5)
C16 0.124(5) 0.096(5) 0.077(4) 0.025(4) 0.032(4) 0.011(5)
C17 0.082(4) 0.090(5) 0.078(4) 0.024(4) 0.026(3) 0.006(4)
C18 0.087(4) 0.078(4) 0.049(3) -0.007(3) 0.016(2) -0.015(3)
C19 0.054(3) 0.046(3) 0.051(3) 0.006(2) 0.013(2) -0.003(2)
C20 0.067(3) 0.067(4) 0.054(3) 0.001(3) 0.020(2) -0.005(3)
C21 0.062(3) 0.079(4) 0.078(4) 0.005(3) 0.032(3) -0.004(3)
C22 0.092(4) 0.069(4) 0.080(4) 0.011(3) 0.051(3) 0.011(4)
C23 0.098(4) 0.067(4) 0.068(3) -0.013(3) 0.038(3) -0.007(4)
C24 0.073(3) 0.058(3) 0.058(3) -0.003(3) 0.018(2) -0.007(3)
C25 0.048(3) 0.048(3) 0.052(3) 0.002(2) 0.016(2) -0.001(2)
C26 0.051(3) 0.049(3) 0.043(2) 0.004(2) 0.011(2) 0.001(2)
C27 0.111(5) 0.050(4) 0.083(4) 0.001(3) 0.020(4) -0.002(4)
C28 0.078(4) 0.069(4) 0.077(4) -0.006(4) -0.009(3) -0.019(4)
C30 0.052(3) 0.054(3) 0.055(3) 0.000(3) 0.002(2) 0.016(2)
C31 0.045(2) 0.049(3) 0.070(3) 0.000(2) 0.014(2) 0.010(2)
C33 0.118(6) 0.109(6) 0.091(5) -0.010(5) 0.045(5) 0.011(5)
C34 0.073(4) 0.089(5) 0.147(6) -0.002(5) 0.058(4) 0.000(4)

loop_
_atom_type_symbol
_atom_type_description
_atom_type_scat_dispersion_real
_atom_type_scat_dispersion_imag
_atom_type_scat_source
C C 0.0033 0.0016 'International Tables Vol C Tables 4.2.6.8 and 6.1.1.4'
H H 0.0000 0.0000 'International Tables Vol C Tables 4.2.6.8 and 6.1.1.4'
O O 0.0106 0.0060 'International Tables Vol C Tables 4.2.6.8 and 6.1.1.4'
S S 0.1246 0.1234 'International Tables Vol C Tables 4.2.6.8 and 6.1.1.4'

loop_
_geom_angle_atom_site_label_1
_geom_angle_atom_site_label_2
_geom_angle_atom_site_label_3
_geom_angle
C27 S1 C26 93.1(3)
C34 S2 C31 93.3(4)
C26 C29 C28 112.0(15)
C26 C29 H29 124.0
C28 C29 H29 124.0
C31 C32 C33 106.9(13)
C31 C32 H32 126.5
C33 C32 H32 126.5
C28 S1' C26 92.9(6)
C33 S2' C31 92.9(6)
C26 C29' C27 118.2(18)
C26 C29' H29' 120.9
C27 C29' H29' 120.9
C31 C32' C34 106.8(18)
C31 C32' H32' 126.6
C34 C32' H32' 126.6
C25 O2 C1 120.4(4)
C30 O4 C7 117.7(4)
C2 C1 O2 132.2(4)
C2 C1 C5 111.5(4)
O2 C1 C5 116.0(4)
C1 C2 C3 109.4(4)
C1 C2 H2 125.3
C3 C2 H2 125.3
C9 C3 C2 113.4(4)
C9 C3 C4 115.4(4)
C2 C3 C4 100.3(3)
C9 C3 C8 110.2(4)
C2 C3 C8 111.8(3)
C4 C3 C8 105.2(3)
C19 C4 C5 115.9(4)
C19 C4 C3 116.2(3)
C5 C4 C3 99.5(3)
C19 C4 H4 108.2
C5 C4 H4 108.2
C3 C4 H4 108.2
C6 C5 C1 108.6(4)
C6 C5 C4 107.5(4)
C1 C5 C4 99.7(3)
C6 C5 H5 113.4
C1 C5 H5 113.4
C4 C5 H5 113.4
C7 C6 C5 118.5(4)
C7 C6 H6 120.8
C5 C6 H6 120.8
C6 C7 O4 119.5(4)
C6 C7 C8 125.7(4)
O4 C7 C8 114.6(4)
C7 C8 C10 110.3(4)
C7 C8 C3 110.7(4)
C10 C8 C3 116.3(3)
C7 C8 H8 106.3
C10 C8 H8 106.3
C3 C8 H8 106.3
C3 C9 H9A 109.5
C3 C9 H9B 109.5
H9A C9 H9B 109.5
C3 C9 H9C 109.5
H9A C9 H9C 109.5
H9B C9 H9C 109.5
C11 C10 C18 122.2(4)
C11 C10 C8 120.2(4)
C18 C10 C8 117.3(4)
C10 C11 C12 125.7(4)
C10 C11 H11 117.1
C12 C11 H11 117.1
C13 C12 C17 118.0(5)
C13 C12 C11 120.3(5)
C17 C12 C11 121.7(4)
C12 C13 C14 119.9(6)
C12 C13 H13 120.0
C14 C13 H13 120.0
C15 C14 C13 121.3(6)
C15 C14 H14 119.4
C13 C14 H14 119.4
C16 C15 C14 119.1(6)
C16 C15 H15 120.5
C14 C15 H15 120.5
C15 C16 C17 120.2(7)
C15 C16 H16 119.9
C17 C16 H16 119.9
C16 C17 C12 121.5(6)
C16 C17 H17 119.2
C12 C17 H17 119.2
C10 C18 H18A 109.5
C10 C18 H18B 109.5
H18A C18 H18B 109.5
C10 C18 H18C 109.5
H18A C18 H18C 109.5
H18B C18 H18C 109.5
C24 C19 C20 117.0(4)
C24 C19 C4 119.3(4)
C20 C19 C4 123.7(4)
C21 C20 C19 121.9(5)
C21 C20 H20 119.1
C19 C20 H20 119.1
C20 C21 C22 120.1(5)
C20 C21 H21 120.0
C22 C21 H21 120.0
C21 C22 C23 119.6(5)
C21 C22 H22 120.2
C23 C22 H22 120.2
C22 C23 C24 119.5(5)
C22 C23 H23 120.3
C24 C23 H23 120.3
C19 C24 C23 122.0(5)
C19 C24 H24 119.0
C23 C24 H24 119.0
O1 C25 O2 125.2(4)
O1 C25 C26 123.5(4)
O2 C25 C26 111.2(4)
C29' C26 C25 130.3(11)
C29 C26 C25 125.2(12)
C29' C26 S1' 109.9(12)
C25 C26 S1' 119.6(6)
C29 C26 S1 110.6(11)
C25 C26 S1 124.1(3)
C28 C27 C29' 97.1(11)
C28 C27 S1 116.3(5)
C28 C27 H27 127(4)
C29' C27 H27 136(4)
S1 C27 H27 117(4)
C27 C28 C29 107.8(8)
C27 C28 S1' 121.2(5)
C27 C28 H28 119(3)
C29 C28 H28 133(3)
S1' C28 H28 119(3)
O3 C30 O4 123.2(5)
O3 C30 C31 125.1(5)
O4 C30 C31 111.6(4)
C32 C31 C30 126.6(10)
C32' C31 C30 122.9(12)
C32 C31 S2 114.4(9)
C30 C31 S2 118.9(4)
C32' C31 S2' 109.5(13)
C30 C31 S2' 124.9(6)
C34 C33 S2' 121.3(7)
C34 C33 C32 108.8(8)
C34 C33 H33 124(4)
S2' C33 H33 114(4)
C32 C33 H33 126(4)
C33 C34 C32' 103.5(10)
C33 C34 S2 116.2(5)
C33 C34 H34 131(4)
C32' C34 H34 125(4)
S2 C34 H34 112(4)

loop_
_geom_bond_atom_site_label_1
_geom_bond_atom_site_label_2
_geom_bond_distance
S1 C27 1.592(7)
S1 C26 1.679(6)
S2 C34 1.607(8)
S2 C31 1.635(6)
C29 C26 1.319(15)
C29 C28 1.48(2)
C29 H29 0.9300
C32 C31 1.364(16)
C32 C33 1.530(19)
C32 H32 0.9300
S1' C28 1.551(16)
S1' C26 1.648(8)
S2' C33 1.515(17)
S2' C31 1.692(11)
C29' C26 1.18(3)
C29' C27 1.58(2)
C29' H29' 0.9300
C32' C31 1.36(2)
C32' C34 1.58(2)
C32' H32' 0.9300
O1 C25 1.194(6)
O2 C25 1.346(5)
O2 C1 1.395(5)
O3 C30 1.194(5)
O4 C30 1.346(5)
O4 C7 1.405(5)
C1 C2 1.311(6)
C1 C5 1.506(6)
C2 C3 1.506(6)
C2 H2 0.9300
C3 C9 1.500(7)
C3 C4 1.565(6)
C3 C8 1.567(5)
C4 C19 1.504(6)
C4 C5 1.533(6)
C4 H4 0.9800
C5 C6 1.497(6)
C5 H5 0.9800
C6 C7 1.306(7)
C6 H6 0.9300
C7 C8 1.503(7)
C8 C10 1.512(6)
C8 H8 0.9800
C9 H9A 0.9600
C9 H9B 0.9600
C9 H9C 0.9600
C10 C11 1.315(6)
C10 C18 1.502(6)
C11 C12 1.486(7)
C11 H11 0.9300
C12 C13 1.357(6)
C12 C17 1.375(7)
C13 C14 1.382(8)
C13 H13 0.9300
C14 C15 1.361(9)
C14 H14 0.9300
C15 C16 1.340(8)
C15 H15 0.9300
C16 C17 1.373(8)
C16 H16 0.9300
C17 H17 0.9300
C18 H18A 0.9600
C18 H18B 0.9600
C18 H18C 0.9600
C19 C24 1.363(6)
C19 C20 1.377(6)
C20 C21 1.355(6)
C20 H20 0.9300
C21 C22 1.361(8)
C21 H21 0.9300
C22 C23 1.364(7)
C22 H22 0.9300
C23 C24 1.370(7)
C23 H23 0.9300
C24 H24 0.9300
C25 C26 1.456(7)
C27 C28 1.313(9)
C27 H27 0.92(3)
C28 H28 0.91(2)
C30 C31 1.447(7)
C33 C34 1.321(10)
C33 H33 0.92(3)
C34 H34 0.94(3)

loop_
_geom_hbond_atom_site_label_D
_geom_hbond_atom_site_label_H
_geom_hbond_atom_site_label_A
_geom_hbond_distance_DH
_geom_hbond_distance_HA
_geom_hbond_distance_DA
_geom_hbond_angle_DHA
_geom_hbond_site_symmetry_A
C27 H27 O1 0.92(3) 2.52(4) 3.326(8) 147(5) 1_545
C8 H8 O3 0.98 2.42 2.959(5) 114.1 .
C2 H2 O1 0.93 2.34 2.802(5) 110.3 .
C2 H2 S1 0.93 2.85 3.688(5) 151.3 1_565
C2 H2 S1 0.93 2.85 3.688(5) 151.3 1_565
C2 H2 O1 0.93 2.34 2.802(5) 110.3 .
C8 H8 O3 0.98 2.42 2.959(5) 114.1 .
C27 H27 O1 0.92(3) 2.52(4) 3.326(8) 147(5) 1_545
C2 H2 S1 0.93 2.85 3.688(5) 151.3 1_565
C2 H2 O1 0.93 2.34 2.802(5) 110.3 .
C8 H8 O3 0.98 2.42 2.959(5) 114.1 .
C27 H27 O1 0.92(3) 2.52(4) 3.326(8) 147(5) 1_545

loop_
_geom_torsion_atom_site_label_1
_geom_torsion_atom_site_label_2
_geom_torsion_atom_site_label_3
_geom_torsion_atom_site_label_4
_geom_torsion
C25 O2 C1 C2 -14.8(7)
C25 O2 C1 C5 171.0(4)
O2 C1 C2 C3 -175.8(4)
C5 C1 C2 C3 -1.4(6)
C1 C2 C3 C9 -149.0(4)
C1 C2 C3 C4 -25.3(5)
C1 C2 C3 C8 85.7(5)
C9 C3 C4 C19 37.6(5)
C2 C3 C4 C19 -84.6(4)
C8 C3 C4 C19 159.3(4)
C9 C3 C4 C5 162.8(4)
C2 C3 C4 C5 40.5(4)
C8 C3 C4 C5 -75.5(4)
C2 C1 C5 C6 -84.2(5)
O2 C1 C5 C6 91.2(5)
C2 C1 C5 C4 28.1(5)
O2 C1 C5 C4 -156.5(4)
C19 C4 C5 C6 -162.3(4)
C3 C4 C5 C6 72.3(4)
C19 C4 C5 C1 84.6(4)
C3 C4 C5 C1 -40.8(4)
C1 C5 C6 C7 70.9(5)
C4 C5 C6 C7 -36.1(5)
C5 C6 C7 O4 -174.3(3)
C5 C6 C7 C8 0.1(7)
C30 O4 C7 C6 -126.8(5)
C30 O4 C7 C8 58.2(5)
C6 C7 C8 C10 -134.2(5)
O4 C7 C8 C10 40.4(5)
C6 C7 C8 C3 -4.0(6)
O4 C7 C8 C3 170.6(3)
C9 C3 C8 C7 167.4(4)
C2 C3 C8 C7 -65.6(4)
C4 C3 C8 C7 42.4(4)
C9 C3 C8 C10 -65.8(5)
C2 C3 C8 C10 61.3(5)
C4 C3 C8 C10 169.3(4)
C7 C8 C10 C11 -117.0(5)
C3 C8 C10 C11 115.9(5)
C7 C8 C10 C18 56.6(5)
C3 C8 C10 C18 -70.5(6)
C18 C10 C11 C12 1.8(8)
C8 C10 C11 C12 175.1(4)
C10 C11 C12 C13 -114.3(6)
C10 C11 C12 C17 64.3(7)
C17 C12 C13 C14 -1.1(8)
C11 C12 C13 C14 177.5(5)
C12 C13 C14 C15 0.4(9)
C13 C14 C15 C16 1.6(10)
C14 C15 C16 C17 -2.7(11)
C15 C16 C17 C12 1.9(11)
C13 C12 C17 C16 0.0(9)
C11 C12 C17 C16 -178.6(6)
C5 C4 C19 C24 147.6(4)
C3 C4 C19 C24 -96.1(5)
C5 C4 C19 C20 -29.7(6)
C3 C4 C19 C20 86.7(5)
C24 C19 C20 C21 -0.3(8)
C4 C19 C20 C21 177.1(5)
C19 C20 C21 C22 0.0(9)
C20 C21 C22 C23 0.9(9)
C21 C22 C23 C24 -1.7(9)
C20 C19 C24 C23 -0.5(8)
C4 C19 C24 C23 -177.9(5)
C22 C23 C24 C19 1.5(9)
C1 O2 C25 O1 1.4(7)
C1 O2 C25 C26 -179.2(4)
C27 C29' C26 C29 11(3)
C27 C29' C26 C25 -177.7(10)
C27 C29' C26 S1' 7(3)
C27 C29' C26 S1 -129(12)
C28 C29 C26 C29' -9(2)
C28 C29 C26 C25 178.9(7)
C28 C29 C26 S1' 142(13)
C28 C29 C26 S1 -3.1(18)
O1 C25 C26 C29' -178(2)
O2 C25 C26 C29' 3(2)
O1 C25 C26 C29 -8.4(14)
O2 C25 C26 C29 172.1(12)
O1 C25 C26 S1' -3.6(8)
O2 C25 C26 S1' 176.9(6)
O1 C25 C26 S1 173.9(4)
O2 C25 C26 S1 -5.6(6)
C28 S1' C26 C29' -3(2)
C28 S1' C26 C29 -33(12)
C28 S1' C26 C25 -178.7(5)
C28 S1' C26 S1 3.6(8)
C27 S1 C26 C29' 43(10)
C27 S1 C26 C29 1.1(11)
C27 S1 C26 C25 179.1(4)
C27 S1 C26 S1' -3.4(6)
C26 C29' C27 C28 -8(3)
C26 C29' C27 S1 158(6)
C26 S1 C27 C28 1.7(6)
C26 S1 C27 C29' -13(4)
C29' C27 C28 C29 1.6(18)
S1 C27 C28 C29 -3.5(12)
C29' C27 C28 S1' 5.8(16)
S1 C27 C28 S1' 0.7(11)
C26 C29 C28 C27 4.2(18)
C26 C29 C28 S1' -161(7)
C26 S1' C28 C27 -2.6(10)
C26 S1' C28 C29 14(5)
C7 O4 C30 O3 16.1(7)
C7 O4 C30 C31 -163.3(4)
C33 C32 C31 C32' 9(2)
C33 C32 C31 C30 177.9(7)
C33 C32 C31 S2 -7(2)
C33 C32 C31 S2' 101(13)
C34 C32' C31 C32 -19(3)
C34 C32' C31 C30 172.2(10)
C34 C32' C31 S2 92(5)
C34 C32' C31 S2' -25(2)
O3 C30 C31 C32 -178.0(15)
O4 C30 C31 C32 1.3(16)
O3 C30 C31 C32' -11(2)
O4 C30 C31 C32' 168.5(19)
O3 C30 C31 S2 7.0(7)
O4 C30 C31 S2 -173.6(4)
O3 C30 C31 S2' -170.6(8)
O4 C30 C31 S2' 8.7(9)
C34 S2 C31 C32 5.3(13)
C34 S2 C31 C32' -70(4)
C34 S2 C31 C30 -179.2(5)
C34 S2 C31 S2' -1.3(8)
C33 S2' C31 C32 -72(12)
C33 S2' C31 C32' 18.7(18)
C33 S2' C31 C30 -179.2(6)
C33 S2' C31 S2 3.1(11)
C31 S2' C33 C34 -4.3(12)
C31 S2' C33 C32 23(6)
C31 C32 C33 C34 6(2)
C31 C32 C33 S2' -150(8)
S2' C33 C34 C32' -9.2(18)
C32 C33 C34 C32' -15.7(19)
S2' C33 C34 S2 4.2(12)
C32 C33 C34 S2 -2.3(14)
C31 C32' C34 C33 22(2)
C31 C32' C34 S2 -116(5)
C31 S2 C34 C33 -1.4(7)
C31 S2 C34 C32' 46(4)
